data_4022824
loop_
_publ_author_name
'Yit Wooi Goh'
'Stephen M. Danczak'
'Tang Kuan Lim'
'Jonathan M. White'

_publ_section_title
;
 Manifestations of the Alder-Rickert Reaction in the Structures
 of Bicyclo[2.2.2]octadiene and Bicyclo[2.2.2]octene Derivatives
;
_journal_name_full 'Journal of Organic Chemistry'
_journal_page_first 2929
_journal_page_last 2935
_journal_paper_doi 10.1021/jo0625610
_journal_volume 72
_journal_year 2007
_chemical_formula_sum 'C14 H18 O3'
_chemical_formula_weight 234.28
_chemical_name_systematic
;
 ?
;
_space_group_IT_number 14
_symmetry_cell_setting monoclinic
_symmetry_space_group_name_Hall '-P 2yn'
_symmetry_space_group_name_H-M 'P 1 21/n 1'
_atom_sites_solution_hydrogens geom
_atom_sites_solution_primary direct
_atom_sites_solution_secondary difmap
_audit_creation_method SHELXL-97
_cell_angle_alpha 90.00
_cell_angle_beta 106.1400(10)
_cell_angle_gamma 90.00
_cell_formula_units_Z 4
_cell_length_a 8.3370(6)
_cell_length_b 14.6301(11)
_cell_length_c 10.1018(8)
_cell_measurement_temperature 130(2)
_cell_volume 1183.56(15)
_computing_structure_refinement 'SHELXL-97 (Sheldrick, 1997)'
_diffrn_ambient_temperature 130(2)
_diffrn_measured_fraction_theta_full 1.000
_diffrn_measured_fraction_theta_max 1.000
_diffrn_radiation_monochromator graphite
_diffrn_radiation_source 'fine-focus sealed tube'
_diffrn_radiation_type MoK\a
_diffrn_radiation_wavelength 0.71073
_diffrn_reflns_av_R_equivalents 0.0455
_diffrn_reflns_av_sigmaI/netI 0.0357
_diffrn_reflns_limit_h_max 8
_diffrn_reflns_limit_h_min -9
_diffrn_reflns_limit_k_max 17
_diffrn_reflns_limit_k_min -14
_diffrn_reflns_limit_l_max 11
_diffrn_reflns_limit_l_min -12
_diffrn_reflns_number 5783
_diffrn_reflns_theta_full 24.99
_diffrn_reflns_theta_max 24.99
_diffrn_reflns_theta_min 2.52
_exptl_absorpt_coefficient_mu 0.091
_exptl_crystal_density_diffrn 1.315
_exptl_crystal_density_method 'not measured'
_exptl_crystal_F_000 504
_refine_diff_density_max 0.217
_refine_diff_density_min -0.175
_refine_diff_density_rms 0.035
_refine_ls_extinction_coef 0.003(2)
_refine_ls_extinction_expression Fc^*^=kFc[1+0.001xFc^2^\l^3^/sin(2\q)]^-1/4^
_refine_ls_extinction_method SHELXL
_refine_ls_goodness_of_fit_ref 1.060
_refine_ls_hydrogen_treatment mixed
_refine_ls_matrix_type full
_refine_ls_number_parameters 158
_refine_ls_number_reflns 2073
_refine_ls_number_restraints 0
_refine_ls_restrained_S_all 1.060
_refine_ls_R_factor_all 0.0417
_refine_ls_R_factor_gt 0.0367
_refine_ls_shift/su_max 0.000
_refine_ls_shift/su_mean 0.000
_refine_ls_structure_factor_coef Fsqd
_refine_ls_weighting_details 'calc w=1/[\s^2^(Fo^2^)+(0.0454P)^2^+0.2522P] where P=(Fo^2^+2Fc^2^)/3'
_refine_ls_weighting_scheme calc
_refine_ls_wR_factor_gt 0.0968
_refine_ls_wR_factor_ref 0.0995
_reflns_number_gt 1796
_reflns_number_total 2073
_reflns_threshold_expression >2sigma(I)
_cod_data_source_file jo0625610si20061219_073713_5.cif
_cod_data_source_block jmwrg152
_cod_original_sg_symbol_H-M 'P 21/n'
_cod_database_code 4022824

loop_
_symmetry_equiv_pos_as_xyz
'x, y, z'
'-x+1/2, y+1/2, -z+1/2'
'-x, -y, -z'
'x-1/2, -y-1/2, z-1/2'

loop_
_atom_site_label
_atom_site_type_symbol
_atom_site_fract_x
_atom_site_fract_y
_atom_site_fract_z
_atom_site_U_iso_or_equiv
_atom_site_adp_type
_atom_site_occupancy
_atom_site_symmetry_multiplicity
_atom_site_calc_flag
_atom_site_refinement_flags
C1 C 0.05099(17) 0.09113(9) 0.81309(13) 0.0242(3) Uani 1 1 d .
C2 C 0.05136(16) 0.13489(8) 0.68990(13) 0.0228(3) Uani 1 1 d .
C3 C -0.08361(16) 0.19511(9) 0.60018(13) 0.0249(3) Uani 1 1 d .
C4 C -0.00392(17) 0.28729(9) 0.58284(14) 0.0286(3) Uani 1 1 d .
H4A H 0.0418 0.3164 0.6741 0.034 Uiso 1 1 calc R
H4B H -0.0895 0.3285 0.5253 0.034 Uiso 1 1 calc R
C5 C 0.13741(18) 0.27223(9) 0.51372(15) 0.0302(3) Uani 1 1 d .
H5A H 0.1079 0.3020 0.4221 0.036 Uiso 1 1 calc R
H5B H 0.2420 0.3001 0.5708 0.036 Uiso 1 1 calc R
C6 C 0.16367(17) 0.16909(9) 0.49745(13) 0.0266(3) Uani 1 1 d .
H6 H 0.2618 0.1576 0.4611 0.032 Uiso 1 1 calc R
C7 C 0.18594(16) 0.12288(9) 0.63467(13) 0.0235(3) Uani 1 1 d .
C8 C 0.31973(16) 0.06729(9) 0.70098(13) 0.0247(3) Uani 1 1 d .
C9 C -0.14591(17) 0.14964(10) 0.45779(13) 0.0302(3) Uani 1 1 d .
H9A H -0.2050 0.0921 0.4659 0.036 Uiso 1 1 calc R
H9B H -0.2254 0.1908 0.3939 0.036 Uiso 1 1 calc R
C10 C 0.00285(18) 0.12913(10) 0.40033(13) 0.0310(4) Uani 1 1 d .
H10A H -0.0171 0.1564 0.3075 0.037 Uiso 1 1 calc R
H10B H 0.0151 0.0622 0.3920 0.037 Uiso 1 1 calc R
C11 C 0.18355(17) 0.03501(9) 0.87660(13) 0.0262(3) Uani 1 1 d .
H11 H 0.1828 0.0041 0.9592 0.031 Uiso 1 1 calc R
C12 C 0.31760(17) 0.02298(9) 0.82204(13) 0.0260(3) Uani 1 1 d .
H12 H 0.4078 -0.0155 0.8675 0.031 Uiso 1 1 calc R
C13 C -0.35708(19) 0.25658(11) 0.59751(16) 0.0386(4) Uani 1 1 d .
H13A H -0.3262 0.3212 0.5963 0.058 Uiso 1 1 calc R
H13B H -0.4436 0.2499 0.6456 0.058 Uiso 1 1 calc R
H13C H -0.3999 0.2344 0.5027 0.058 Uiso 1 1 calc R
C14 C 0.57465(18) -0.00449(10) 0.69257(15) 0.0340(4) Uani 1 1 d .
H14A H 0.6288 0.0101 0.7894 0.051 Uiso 1 1 calc R
H14B H 0.6573 -0.0019 0.6401 0.051 Uiso 1 1 calc R
H14C H 0.5267 -0.0661 0.6860 0.051 Uiso 1 1 calc R
O1 O 0.44586(12) 0.05987(7) 0.63781(10) 0.0331(3) Uani 1 1 d .
O2 O -0.07524(12) 0.10041(7) 0.87471(9) 0.0312(3) Uani 1 1 d .
H2 H -0.1485 0.1358 0.8277 0.047 Uiso 1 1 calc R
O5 O -0.21381(12) 0.20464(7) 0.66716(9) 0.0319(3) Uani 1 1 d .

loop_
_atom_site_aniso_label
_atom_site_aniso_U_11
_atom_site_aniso_U_22
_atom_site_aniso_U_33
_atom_site_aniso_U_23
_atom_site_aniso_U_13
_atom_site_aniso_U_12
C1 0.0285(7) 0.0222(7) 0.0208(6) -0.0038(5) 0.0050(5) -0.0051(5)
C2 0.0279(7) 0.0172(6) 0.0208(6) -0.0027(5) 0.0026(5) -0.0029(5)
C3 0.0263(7) 0.0243(7) 0.0228(7) 0.0015(5) 0.0047(6) 0.0014(5)
C4 0.0339(8) 0.0204(7) 0.0286(7) 0.0029(5) 0.0040(6) 0.0027(6)
C5 0.0315(8) 0.0234(7) 0.0333(8) 0.0063(6) 0.0052(6) -0.0011(6)
C6 0.0310(7) 0.0250(7) 0.0242(7) 0.0033(6) 0.0082(6) 0.0015(6)
C7 0.0294(7) 0.0176(7) 0.0215(6) -0.0014(5) 0.0040(5) -0.0026(5)
C8 0.0281(7) 0.0194(7) 0.0257(7) -0.0026(5) 0.0061(6) -0.0011(5)
C9 0.0315(8) 0.0301(8) 0.0242(7) 0.0009(6) 0.0000(6) -0.0038(6)
C10 0.0419(8) 0.0290(8) 0.0199(7) 0.0007(5) 0.0050(6) 0.0003(6)
C11 0.0355(8) 0.0218(7) 0.0185(6) 0.0007(5) 0.0031(6) -0.0033(6)
C12 0.0314(7) 0.0195(7) 0.0226(7) -0.0007(5) -0.0001(6) 0.0012(5)
C13 0.0315(8) 0.0431(9) 0.0406(8) 0.0077(7) 0.0089(7) 0.0110(7)
C14 0.0296(8) 0.0336(8) 0.0378(8) 0.0050(6) 0.0077(6) 0.0052(6)
O1 0.0337(6) 0.0323(6) 0.0356(6) 0.0088(4) 0.0131(5) 0.0089(4)
O2 0.0313(6) 0.0363(6) 0.0266(5) 0.0060(4) 0.0090(4) 0.0022(4)
O5 0.0293(5) 0.0360(6) 0.0306(5) 0.0072(4) 0.0087(4) 0.0073(4)

loop_
_atom_type_symbol
_atom_type_description
_atom_type_scat_dispersion_real
_atom_type_scat_dispersion_imag
_atom_type_scat_source
C C 0.0033 0.0016 'International Tables Vol C Tables 4.2.6.8 and 6.1.1.4'
H H 0.0000 0.0000 'International Tables Vol C Tables 4.2.6.8 and 6.1.1.4'
O O 0.0106 0.0060 'International Tables Vol C Tables 4.2.6.8 and 6.1.1.4'

loop_
_geom_angle_atom_site_label_1
_geom_angle_atom_site_label_2
_geom_angle_atom_site_label_3
_geom_angle
O2 C1 C11 117.62(11)
O2 C1 C2 123.38(12)
C11 C1 C2 119.00(13)
C7 C2 C1 119.88(12)
C7 C2 C3 112.32(11)
C1 C2 C3 127.78(12)
O5 C3 C2 107.90(10)
O5 C3 C4 112.10(11)
C2 C3 C4 107.82(11)
O5 C3 C9 112.30(11)
C2 C3 C9 108.02(11)
C4 C3 C9 108.52(11)
C3 C4 C5 109.59(11)
C3 C4 H4A 109.8
C5 C4 H4A 109.8
C3 C4 H4B 109.8
C5 C4 H4B 109.8
H4A C4 H4B 108.2
C6 C5 C4 109.71(11)
C6 C5 H5A 109.7
C4 C5 H5A 109.7
C6 C5 H5B 109.7
C4 C5 H5B 109.7
H5A C5 H5B 108.2
C7 C6 C10 106.17(11)
C7 C6 C5 109.04(11)
C10 C6 C5 108.40(11)
C7 C6 H6 111.0
C10 C6 H6 111.0
C5 C6 H6 111.0
C8 C7 C2 120.44(12)
C8 C7 C6 125.60(12)
C2 C7 C6 113.83(11)
O1 C8 C12 124.71(12)
O1 C8 C7 115.83(11)
C12 C8 C7 119.45(12)
C10 C9 C3 109.83(11)
C10 C9 H9A 109.7
C3 C9 H9A 109.7
C10 C9 H9B 109.7
C3 C9 H9B 109.7
H9A C9 H9B 108.2
C9 C10 C6 109.64(11)
C9 C10 H10A 109.7
C6 C10 H10A 109.7
C9 C10 H10B 109.7
C6 C10 H10B 109.7
H10A C10 H10B 108.2
C1 C11 C12 121.26(12)
C1 C11 H11 119.4
C12 C11 H11 119.4
C11 C12 C8 119.96(12)
C11 C12 H12 120.0
C8 C12 H12 120.0
O5 C13 H13A 109.5
O5 C13 H13B 109.5
H13A C13 H13B 109.5
O5 C13 H13C 109.5
H13A C13 H13C 109.5
H13B C13 H13C 109.5
O1 C14 H14A 109.5
O1 C14 H14B 109.5
H14A C14 H14B 109.5
O1 C14 H14C 109.5
H14A C14 H14C 109.5
H14B C14 H14C 109.5
C8 O1 C14 117.63(10)
C1 O2 H2 109.5
C13 O5 C3 117.28(10)

loop_
_geom_bond_atom_site_label_1
_geom_bond_atom_site_label_2
_geom_bond_distance
C1 O2 1.3703(16)
C1 C11 1.3831(19)
C1 C2 1.4002(18)
C2 C7 1.3961(18)
C2 C3 1.5155(18)
C3 O5 1.4366(16)
C3 C4 1.5348(18)
C3 C9 1.5382(18)
C4 C5 1.543(2)
C4 H4A 0.9900
C4 H4B 0.9900
C5 C6 1.5401(19)
C5 H5A 0.9900
C5 H5B 0.9900
C6 C7 1.5067(18)
C6 C10 1.5397(19)
C6 H6 1.0000
C7 C8 1.3924(19)
C8 O1 1.3776(16)
C8 C12 1.3885(19)
C9 C10 1.538(2)
C9 H9A 0.9900
C9 H9B 0.9900
C10 H10A 0.9900
C10 H10B 0.9900
C11 C12 1.3879(19)
C11 H11 0.9500
C12 H12 0.9500
C13 O5 1.4255(17)
C13 H13A 0.9800
C13 H13B 0.9800
C13 H13C 0.9800
C14 O1 1.4196(17)
C14 H14A 0.9800
C14 H14B 0.9800
C14 H14C 0.9800
O2 H2 0.8400

loop_
_geom_torsion_atom_site_label_1
_geom_torsion_atom_site_label_2
_geom_torsion_atom_site_label_3
_geom_torsion_atom_site_label_4
_geom_torsion
O2 C1 C2 C7 179.13(11)
C11 C1 C2 C7 -1.26(18)
O2 C1 C2 C3 -2.8(2)
C11 C1 C2 C3 176.81(12)
C7 C2 C3 O5 -178.81(10)
C1 C2 C3 O5 2.99(17)
C7 C2 C3 C4 -57.53(14)
C1 C2 C3 C4 124.27(14)
C7 C2 C3 C9 59.56(14)
C1 C2 C3 C9 -118.64(14)
O5 C3 C4 C5 178.62(10)
C2 C3 C4 C5 60.00(13)
C9 C3 C4 C5 -56.77(14)
C3 C4 C5 C6 -5.41(15)
C4 C5 C6 C7 -52.00(14)
C4 C5 C6 C10 63.17(14)
C1 C2 C7 C8 0.27(18)
C3 C2 C7 C8 -178.08(11)
C1 C2 C7 C6 176.21(11)
C3 C2 C7 C6 -2.14(15)
C10 C6 C7 C8 117.60(14)
C5 C6 C7 C8 -125.80(14)
C10 C6 C7 C2 -58.10(14)
C5 C6 C7 C2 58.51(14)
C2 C7 C8 O1 179.86(11)
C6 C7 C8 O1 4.43(19)
C2 C7 C8 C12 0.67(19)
C6 C7 C8 C12 -174.77(12)
O5 C3 C9 C10 -172.11(11)
C2 C3 C9 C10 -53.25(14)
C4 C3 C9 C10 63.40(14)
C3 C9 C10 C6 -5.43(15)
C7 C6 C10 C9 60.37(14)
C5 C6 C10 C9 -56.67(14)
O2 C1 C11 C12 -179.03(11)
C2 C1 C11 C12 1.34(19)
C1 C11 C12 C8 -0.40(19)
O1 C8 C12 C11 -179.72(12)
C7 C8 C12 C11 -0.61(19)
C12 C8 O1 C14 6.57(19)
C7 C8 O1 C14 -172.58(12)
C2 C3 O5 C13 -177.92(11)
C4 C3 O5 C13 63.50(15)
C9 C3 O5 C13 -58.98(15)

loop_
_cod_related_entry_id
_cod_related_entry_database
_cod_related_entry_code
1 ChemSpider 4474039
